data_4077895
loop_
_publ_author_name
'Mart\?\'inez-Mart\'inez, Antonio-Jes\'us'
'Vicente, Jos\'e'
'Chicote, Mar\?\'ia-Teresa'
'Bautista, Delia'

_publ_section_title
;
 Synthesis and Reactivity of [PdCl2{C,N-C6H4C(&#x2550;NHXy)NH2-2}] and
 Neutral Palladium 1,2-Dihydroquinazolinium-4-yl Complexes: Depalladation
 Reactions
;
_journal_issue 7
_journal_name_full Organometallics
_journal_page_first 2697
_journal_paper_doi 10.1021/om200986k
_journal_volume 31
_journal_year 2012
_chemical_formula_sum 'C19 H28 Cl2 N2 O2 Pd S2'
_chemical_formula_weight 557.85
_chemical_name_systematic
; 
 ? 
;
_space_group_IT_number 14
_symmetry_cell_setting monoclinic
_symmetry_space_group_name_Hall '-P 2ybc'
_symmetry_space_group_name_H-M 'P 1 21/c 1'
_atom_sites_solution_hydrogens geom
_atom_sites_solution_primary direct
_atom_sites_solution_secondary difmap
_audit_creation_method SHELXL-97
_cell_angle_alpha 90.00
_cell_angle_beta 103.161(2)
_cell_angle_gamma 90.00
_cell_formula_units_Z 4
_cell_length_a 17.2928(6)
_cell_length_b 10.4178(4)
_cell_length_c 13.6469(5)
_cell_measurement_reflns_used 9091
_cell_measurement_temperature 100(2)
_cell_measurement_theta_max 28.13
_cell_measurement_theta_min 2.30
_cell_volume 2393.95(15)
_computing_cell_refinement 'Bruker SAINT'
_computing_data_collection 'Bruker SMART'
_computing_data_reduction 'Bruker SAINT'
_computing_molecular_graphics 'Bruker SHELXTL'
_computing_publication_material 'Bruker SHELXTL'
_computing_structure_refinement 'SHELXL-97 (Sheldrick, 1997)'
_computing_structure_solution 'SHELXS-97 (Sheldrick, 1990)'
_diffrn_ambient_temperature 100(2)
_diffrn_detector_area_resol_mean 8.26
_diffrn_measured_fraction_theta_full 0.999
_diffrn_measured_fraction_theta_max 0.942
_diffrn_measurement_device_type 'Bruker SMART APEX CCD'
_diffrn_measurement_method \w-scan
_diffrn_radiation_monochromator graphite
_diffrn_radiation_source 'fine-focus sealed tube'
_diffrn_radiation_type MoK\a
_diffrn_radiation_wavelength 0.71073
_diffrn_reflns_av_R_equivalents 0.0177
_diffrn_reflns_av_sigmaI/netI 0.0139
_diffrn_reflns_limit_h_max 22
_diffrn_reflns_limit_h_min -23
_diffrn_reflns_limit_k_max 13
_diffrn_reflns_limit_k_min -13
_diffrn_reflns_limit_l_max 17
_diffrn_reflns_limit_l_min -18
_diffrn_reflns_number 26822
_diffrn_reflns_theta_full 26.00
_diffrn_reflns_theta_max 28.21
_diffrn_reflns_theta_min 2.30
_exptl_absorpt_coefficient_mu 1.190
_exptl_absorpt_correction_T_max 0.8511
_exptl_absorpt_correction_T_min 0.7242
_exptl_absorpt_correction_type multi-scan
_exptl_absorpt_process_details SADABS
_exptl_crystal_colour colourless
_exptl_crystal_density_diffrn 1.548
_exptl_crystal_density_method 'not measured'
_exptl_crystal_description block
_exptl_crystal_F_000 1136
_exptl_crystal_size_max 0.29
_exptl_crystal_size_mid 0.21
_exptl_crystal_size_min 0.14
_refine_diff_density_max 0.386
_refine_diff_density_min -0.368
_refine_diff_density_rms 0.067
_refine_ls_extinction_method none
_refine_ls_goodness_of_fit_ref 1.090
_refine_ls_hydrogen_treatment 'NH2 and NH free, rigid methyls, others riding'
_refine_ls_matrix_type full
_refine_ls_number_parameters 271
_refine_ls_number_reflns 5545
_refine_ls_number_restraints 0
_refine_ls_restrained_S_all 1.090
_refine_ls_R_factor_all 0.0212
_refine_ls_R_factor_gt 0.0202
_refine_ls_shift/su_max 0.001
_refine_ls_shift/su_mean 0.000
_refine_ls_structure_factor_coef Fsqd
_refine_ls_weighting_details 'calc w=1/[\s^2^(Fo^2^)+(0.0245P)^2^+1.5013P] where P=(Fo^2^+2Fc^2^)/3'
_refine_ls_weighting_scheme calc
_refine_ls_wR_factor_gt 0.0506
_refine_ls_wR_factor_ref 0.0511
_reflns_number_gt 5341
_reflns_number_total 5545
_reflns_threshold_expression >2sigma(I)
_cod_data_source_file om200986k_si_001.cif
_cod_data_source_block ajc251si
_cod_original_sg_symbol_H-M 'P 2(1)/c'
_cod_database_code 4077895

loop_
_symmetry_equiv_pos_as_xyz
'x, y, z'
'-x, y+1/2, -z+1/2'
'-x, -y, -z'
'x, -y-1/2, z-1/2'

loop_
_atom_site_label
_atom_site_type_symbol
_atom_site_fract_x
_atom_site_fract_y
_atom_site_fract_z
_atom_site_U_iso_or_equiv
_atom_site_adp_type
_atom_site_occupancy
_atom_site_symmetry_multiplicity
_atom_site_calc_flag
_atom_site_refinement_flags
Pd1 Pd 0.206616(6) 0.562127(10) 0.110168(8) 0.01233(4) Uani 1 1 d .
Cl1 Cl 0.13108(2) 0.74549(3) 0.04483(3) 0.01814(8) Uani 1 1 d .
Cl2 Cl 0.32343(2) 0.67337(4) 0.15745(3) 0.02334(8) Uani 1 1 d .
N1 N 0.31790(7) 0.39303(12) 0.23891(9) 0.0144(2) Uani 1 1 d .
H01 H 0.3417(12) 0.4606(19) 0.2599(14) 0.018(5) Uiso 1 1 d .
N2 N 0.10830(8) 0.44923(12) 0.06161(10) 0.0142(2) Uani 1 1 d .
H02A H 0.0716(11) 0.4643(18) 0.0947(14) 0.017(4) Uiso 1 1 d .
H02B H 0.0891(11) 0.4690(19) 0.0020(16) 0.019(5) Uiso 1 1 d .
C1 C 0.25530(8) 0.40164(14) 0.16536(11) 0.0136(3) Uani 1 1 d .
C2 C 0.20870(8) 0.28778(14) 0.12148(10) 0.0129(3) Uani 1 1 d .
C3 C 0.23590(9) 0.16019(14) 0.12439(11) 0.0163(3) Uani 1 1 d .
H3 H 0.2889 0.1400 0.1581 0.020 Uiso 1 1 calc R
C4 C 0.18513(10) 0.06415(14) 0.07795(12) 0.0180(3) Uani 1 1 d .
H4 H 0.2037 -0.0218 0.0791 0.022 Uiso 1 1 calc R
C5 C 0.10721(9) 0.09280(15) 0.02959(12) 0.0197(3) Uani 1 1 d .
H5 H 0.0725 0.0258 -0.0002 0.024 Uiso 1 1 calc R
C6 C 0.07962(9) 0.21842(15) 0.02448(11) 0.0181(3) Uani 1 1 d .
H6 H 0.0265 0.2380 -0.0090 0.022 Uiso 1 1 calc R
C7 C 0.13114(8) 0.31495(14) 0.06923(10) 0.0141(3) Uani 1 1 d .
C11 C 0.34887(9) 0.28030(14) 0.29677(11) 0.0157(3) Uani 1 1 d .
C12 C 0.42387(9) 0.23628(15) 0.29049(12) 0.0200(3) Uani 1 1 d .
C13 C 0.45352(10) 0.12844(17) 0.34713(14) 0.0277(4) Uani 1 1 d .
H13 H 0.5043 0.0957 0.3445 0.033 Uiso 1 1 calc R
C14 C 0.40981(11) 0.06840(17) 0.40732(15) 0.0315(4) Uani 1 1 d .
H14 H 0.4305 -0.0059 0.4446 0.038 Uiso 1 1 calc R
C15 C 0.33626(10) 0.11577(17) 0.41355(13) 0.0260(4) Uani 1 1 d .
H15 H 0.3074 0.0744 0.4560 0.031 Uiso 1 1 calc R
C16 C 0.30409(9) 0.22338(15) 0.35841(11) 0.0189(3) Uani 1 1 d .
C17 C 0.46971(10) 0.30183(18) 0.22371(14) 0.0268(4) Uani 1 1 d .
H17A H 0.5189 0.2543 0.2252 0.040 Uiso 1 1 calc R
H17B H 0.4827 0.3896 0.2477 0.040 Uiso 1 1 calc R
H17C H 0.4375 0.3044 0.1546 0.040 Uiso 1 1 calc R
C18 C 0.22321(10) 0.27271(17) 0.36355(12) 0.0234(3) Uani 1 1 d .
H18A H 0.2246 0.3666 0.3681 0.035 Uiso 1 1 calc R
H18B H 0.2082 0.2371 0.4231 0.035 Uiso 1 1 calc R
H18C H 0.1842 0.2465 0.3029 0.035 Uiso 1 1 calc R
S1 S 0.05144(2) 0.93612(4) 0.26352(3) 0.01822(8) Uani 1 1 d .
O1 O 0.02770(6) 1.00059(11) 0.35219(8) 0.0192(2) Uani 1 1 d .
C19 C 0.02202(11) 0.77190(17) 0.26607(14) 0.0292(4) Uani 1 1 d .
H19A H 0.0437 0.7360 0.3331 0.044 Uiso 1 1 calc R
H19B H 0.0423 0.7232 0.2159 0.044 Uiso 1 1 calc R
H19C H -0.0361 0.7665 0.2507 0.044 Uiso 1 1 calc R
C20 C 0.15602(10) 0.91055(17) 0.30085(13) 0.0234(3) Uani 1 1 d .
H20A H 0.1835 0.9934 0.3062 0.035 Uiso 1 1 calc R
H20B H 0.1732 0.8571 0.2506 0.035 Uiso 1 1 calc R
H20C H 0.1688 0.8671 0.3662 0.035 Uiso 1 1 calc R
S2 S 0.40759(3) 0.63005(4) 0.45768(3) 0.02436(9) Uani 1 1 d .
O2 O 0.42424(7) 0.54242(11) 0.37702(9) 0.0236(2) Uani 1 1 d .
C21 C 0.30905(15) 0.6892(3) 0.41130(16) 0.0518(7) Uani 1 1 d .
H21A H 0.3082 0.7467 0.3542 0.078 Uiso 1 1 calc R
H21B H 0.2920 0.7365 0.4648 0.078 Uiso 1 1 calc R
H21C H 0.2729 0.6170 0.3894 0.078 Uiso 1 1 calc R
C22 C 0.38667(11) 0.52763(18) 0.55298(13) 0.0277(4) Uani 1 1 d .
H22A H 0.3478 0.4626 0.5221 0.042 Uiso 1 1 calc R
H22B H 0.3650 0.5787 0.6008 0.042 Uiso 1 1 calc R
H22C H 0.4357 0.4853 0.5885 0.042 Uiso 1 1 calc R

loop_
_atom_site_aniso_label
_atom_site_aniso_U_11
_atom_site_aniso_U_22
_atom_site_aniso_U_33
_atom_site_aniso_U_23
_atom_site_aniso_U_13
_atom_site_aniso_U_12
Pd1 0.01211(6) 0.01128(6) 0.01357(6) 0.00016(4) 0.00285(4) -0.00035(4)
Cl1 0.01808(17) 0.01230(16) 0.02292(18) 0.00050(13) 0.00234(13) 0.00133(12)
Cl2 0.01832(18) 0.02150(19) 0.02715(19) 0.00477(15) -0.00114(14) -0.00743(14)
N1 0.0130(6) 0.0137(6) 0.0165(6) -0.0014(5) 0.0034(5) -0.0007(5)
N2 0.0129(6) 0.0147(6) 0.0147(6) 0.0009(5) 0.0027(5) 0.0007(5)
C1 0.0132(6) 0.0152(7) 0.0142(6) -0.0009(5) 0.0067(5) -0.0001(5)
C2 0.0135(7) 0.0141(7) 0.0117(6) -0.0007(5) 0.0046(5) -0.0013(5)
C3 0.0176(7) 0.0166(7) 0.0146(7) 0.0007(5) 0.0037(5) 0.0011(6)
C4 0.0222(8) 0.0142(7) 0.0187(7) -0.0005(5) 0.0071(6) -0.0006(6)
C5 0.0198(7) 0.0173(7) 0.0235(8) -0.0028(6) 0.0078(6) -0.0060(6)
C6 0.0143(7) 0.0200(7) 0.0204(7) -0.0013(6) 0.0046(6) -0.0024(6)
C7 0.0146(7) 0.0154(7) 0.0134(6) -0.0005(5) 0.0050(5) -0.0005(5)
C11 0.0150(7) 0.0150(7) 0.0150(7) -0.0017(5) -0.0014(5) 0.0006(5)
C12 0.0147(7) 0.0200(8) 0.0234(8) -0.0037(6) 0.0005(6) 0.0001(6)
C13 0.0180(8) 0.0227(8) 0.0379(10) -0.0001(7) -0.0034(7) 0.0038(6)
C14 0.0278(9) 0.0236(9) 0.0356(10) 0.0091(7) -0.0087(8) 0.0011(7)
C15 0.0269(8) 0.0268(9) 0.0209(8) 0.0054(7) -0.0014(6) -0.0051(7)
C16 0.0197(7) 0.0211(8) 0.0140(7) -0.0013(6) 0.0001(6) -0.0030(6)
C17 0.0168(8) 0.0296(9) 0.0350(9) -0.0008(7) 0.0084(7) 0.0021(6)
C18 0.0238(8) 0.0298(9) 0.0186(7) -0.0001(6) 0.0088(6) -0.0008(7)
S1 0.01926(18) 0.02015(19) 0.01532(17) 0.00017(13) 0.00406(14) 0.00009(13)
O1 0.0204(5) 0.0191(5) 0.0188(5) -0.0017(4) 0.0062(4) 0.0014(4)
C19 0.0324(9) 0.0242(9) 0.0332(9) -0.0099(7) 0.0122(8) -0.0100(7)
C20 0.0185(8) 0.0295(9) 0.0236(8) -0.0017(7) 0.0076(6) 0.0005(6)
S2 0.0294(2) 0.0207(2) 0.02261(19) -0.00529(15) 0.00509(16) -0.00089(16)
O2 0.0203(6) 0.0264(6) 0.0236(6) -0.0080(5) 0.0040(5) 0.0018(5)
C21 0.0593(14) 0.0697(17) 0.0255(9) -0.0010(10) 0.0077(9) 0.0455(13)
C22 0.0257(9) 0.0312(9) 0.0279(9) 0.0016(7) 0.0094(7) 0.0037(7)

loop_
_atom_type_symbol
_atom_type_description
_atom_type_scat_dispersion_real
_atom_type_scat_dispersion_imag
_atom_type_scat_source
C C 0.0033 0.0016 'International Tables Vol C Tables 4.2.6.8 and 6.1.1.4'
H H 0.0000 0.0000 'International Tables Vol C Tables 4.2.6.8 and 6.1.1.4'
N N 0.0061 0.0033 'International Tables Vol C Tables 4.2.6.8 and 6.1.1.4'
O O 0.0106 0.0060 'International Tables Vol C Tables 4.2.6.8 and 6.1.1.4'
S S 0.1246 0.1234 'International Tables Vol C Tables 4.2.6.8 and 6.1.1.4'
Cl Cl 0.1484 0.1585 'International Tables Vol C Tables 4.2.6.8 and 6.1.1.4'
Pd Pd -0.9988 1.0072 'International Tables Vol C Tables 4.2.6.8 and 6.1.1.4'

loop_
_geom_angle_atom_site_label_1
_geom_angle_atom_site_label_2
_geom_angle_atom_site_label_3
_geom_angle
C1 Pd1 N2 83.46(6)
C1 Pd1 Cl2 92.84(4)
N2 Pd1 Cl2 174.25(4)
C1 Pd1 Cl1 172.40(4)
N2 Pd1 Cl1 89.73(4)
Cl2 Pd1 Cl1 94.206(14)
C1 N1 C11 128.03(13)
C7 N2 Pd1 109.74(9)
N1 C1 C2 122.49(13)
N1 C1 Pd1 124.67(11)
C2 C1 Pd1 112.58(10)
C7 C2 C3 118.79(13)
C7 C2 C1 114.50(13)
C3 C2 C1 126.66(13)
C4 C3 C2 119.74(14)
C3 C4 C5 120.43(14)
C6 C5 C4 120.69(14)
C5 C6 C7 118.76(14)
C6 C7 C2 121.52(14)
C6 C7 N2 121.97(13)
C2 C7 N2 116.49(13)
C12 C11 C16 123.15(14)
C12 C11 N1 117.78(13)
C16 C11 N1 119.04(13)
C13 C12 C11 117.40(15)
C13 C12 C17 121.67(15)
C11 C12 C17 120.92(14)
C14 C13 C12 120.75(16)
C15 C14 C13 120.54(16)
C14 C15 C16 120.86(16)
C15 C16 C11 117.28(15)
C15 C16 C18 120.66(15)
C11 C16 C18 122.03(14)
O1 S1 C20 106.18(7)
O1 S1 C19 106.13(7)
C20 S1 C19 97.24(9)
O2 S2 C22 105.94(8)
O2 S2 C21 105.99(9)
C22 S2 C21 97.44(11)

loop_
_geom_bond_atom_site_label_1
_geom_bond_atom_site_label_2
_geom_bond_distance
Pd1 C1 1.9450(15)
Pd1 N2 2.0494(13)
Pd1 Cl2 2.2906(4)
Pd1 Cl1 2.3706(4)
N1 C1 1.3010(19)
N1 C11 1.4481(19)
N2 C7 1.4509(18)
C1 C2 1.482(2)
C2 C7 1.3971(19)
C2 C3 1.408(2)
C3 C4 1.386(2)
C4 C5 1.391(2)
C5 C6 1.389(2)
C6 C7 1.389(2)
C11 C12 1.397(2)
C11 C16 1.398(2)
C12 C13 1.394(2)
C12 C17 1.501(2)
C13 C14 1.386(3)
C14 C15 1.385(3)
C15 C16 1.393(2)
C16 C18 1.507(2)
S1 O1 1.5199(11)
S1 C20 1.7838(17)
S1 C19 1.7874(18)
S2 O2 1.5074(12)
S2 C22 1.7818(18)
S2 C21 1.787(2)

loop_
_geom_hbond_atom_site_label_D
_geom_hbond_atom_site_label_H
_geom_hbond_atom_site_label_A
_geom_hbond_distance_DH
_geom_hbond_distance_HA
_geom_hbond_distance_DA
_geom_hbond_angle_DHA
_geom_hbond_site_symmetry_A
N1 H01 O2 0.83(2) 2.07(2) 2.7888(17) 144.5(18) .
N2 H02A O1 0.87(2) 2.05(2) 2.9088(17) 169.9(17) 2_545
N2 H02B O1 0.83(2) 2.10(2) 2.9273(17) 171.7(19) 4_575
C4 H4 Cl1 0.95 2.72 3.4506(15) 134.1 1_545
C22 H22C O2 0.98 2.38 3.273(2) 151.7 3_666
C21 H21B Cl2 0.98 2.73 3.607(2) 149.7 4_576
C22 H22B Cl2 0.98 2.84 3.6933(19) 146.6 4_576
